data_7052421
loop_
_publ_author_name
'Fric, Helmut'
'Schubert, Ulrich'

_publ_section_title
;
 Amine adducts of titanium tetraalkoxides
;
_journal_issue 1
_journal_name_full 'New Journal of Chemistry'
_journal_page_first 232
_journal_paper_doi 10.1039/b411688g
_journal_volume 29
_journal_year 2005
_chemical_formula_sum 'C46 H110 N2 O14 Si2 Ti2'
_chemical_formula_weight 1067.34
_space_group_IT_number 2
_symmetry_cell_setting triclinic
_symmetry_space_group_name_Hall '-P 1'
_symmetry_space_group_name_H-M 'P -1'
_atom_sites_solution_hydrogens geom
_atom_sites_solution_primary direct
_atom_sites_solution_secondary difmap
_audit_creation_method SHELXL-97
_cell_angle_alpha 100.633(14)
_cell_angle_beta 95.931(16)
_cell_angle_gamma 111.947(12)
_cell_formula_units_Z 1
_cell_length_a 9.394(6)
_cell_length_b 12.441(9)
_cell_length_c 14.435(9)
_cell_measurement_reflns_used 1696
_cell_measurement_temperature 173(2)
_cell_measurement_theta_max 49.130
_cell_measurement_theta_min 5.174
_cell_volume 1510.2(17)
_computing_cell_refinement 'Bruker-AXS SAINT Software'
_computing_data_collection 'Bruker-AXS SMART Software'
_computing_data_reduction 'Bruker-AXS SAINT Software'
_computing_molecular_graphics 'Bruker-AXS SHELXTL Software'
_computing_publication_material 'Bruker-AXS SHELXTL Software'
_computing_structure_refinement 'SHELXL-97 (Sheldrick, 1997)'
_computing_structure_solution 'SHELXS-97 (Sheldrick, 1990)'
_diffrn_ambient_temperature 173(2)
_diffrn_measured_fraction_theta_full 0.973
_diffrn_measured_fraction_theta_max 0.973
_diffrn_measurement_device 'Bruker-AXS APEX CCD Detector'
_diffrn_measurement_method omega-scans
_diffrn_radiation_monochromator graphite
_diffrn_radiation_source 'fine-focus sealed tube'
_diffrn_radiation_type MoK\a
_diffrn_radiation_wavelength 0.71073
_diffrn_reflns_av_R_equivalents 0.1631
_diffrn_reflns_av_sigmaI/netI 0.3015
_diffrn_reflns_limit_h_max 11
_diffrn_reflns_limit_h_min -11
_diffrn_reflns_limit_k_max 14
_diffrn_reflns_limit_k_min -14
_diffrn_reflns_limit_l_max 13
_diffrn_reflns_limit_l_min -17
_diffrn_reflns_number 7279
_diffrn_reflns_theta_full 25.00
_diffrn_reflns_theta_max 25.00
_diffrn_reflns_theta_min 2.38
_diffrn_standards_interval_time 20
_exptl_absorpt_coefficient_mu 0.360
_exptl_absorpt_correction_T_max 0.7767
_exptl_absorpt_correction_T_min 0.7194
_exptl_absorpt_correction_type SADABS
_exptl_crystal_colour colorless
_exptl_crystal_density_diffrn 1.174
_exptl_crystal_density_method 'not measured'
_exptl_crystal_description prism
_exptl_crystal_F_000 584
_exptl_crystal_size_max 0.98
_exptl_crystal_size_mid 0.86
_exptl_crystal_size_min 0.74
_refine_diff_density_max 0.770
_refine_diff_density_min -0.746
_refine_diff_density_rms 0.096
_refine_ls_extinction_method none
_refine_ls_goodness_of_fit_ref 0.829
_refine_ls_hydrogen_treatment mixed
_refine_ls_matrix_type full
_refine_ls_number_parameters 298
_refine_ls_number_reflns 5188
_refine_ls_number_restraints 0
_refine_ls_restrained_S_all 0.829
_refine_ls_R_factor_all 0.2755
_refine_ls_R_factor_gt 0.1158
_refine_ls_shift/su_max 0.000
_refine_ls_shift/su_mean 0.000
_refine_ls_structure_factor_coef Fsqd
_refine_ls_weighting_details 'calc w=1/[\s^2^(Fo^2^)+(0.1233P)^2^+0.0000P] where P=(Fo^2^+2Fc^2^)/3'
_refine_ls_weighting_scheme calc
_refine_ls_wR_factor_gt 0.2523
_refine_ls_wR_factor_ref 0.2910
_reflns_number_gt 1770
_reflns_number_total 5188
_reflns_threshold_expression >2sigma(I)
_cod_data_source_file b411688g.txt
_cod_data_source_block hf_sil2
_cod_original_cell_volume 1510.1(17)
_cod_original_sg_symbol_H-M P-1
_cod_database_code 7052421

loop_
_symmetry_equiv_pos_as_xyz
'x, y, z'
'-x, -y, -z'

loop_
_atom_site_label
_atom_site_type_symbol
_atom_site_fract_x
_atom_site_fract_y
_atom_site_fract_z
_atom_site_U_iso_or_equiv
_atom_site_adp_type
_atom_site_occupancy
_atom_site_symmetry_multiplicity
_atom_site_calc_flag
_atom_site_refinement_flags
_atom_site_disorder_assembly
_atom_site_disorder_group
Ti1 Ti 0.50405(14) 0.87145(10) 0.50871(10) 0.0582(5) Uani 1 1 d . . .
O2 O 0.6586(6) 0.8224(4) 0.5014(4) 0.0745(16) Uani 1 1 d . . .
O3 O 0.6198(5) 1.0238(3) 0.4701(3) 0.0531(13) Uani 1 1 d . . .
O1 O 0.3902(6) 0.7673(4) 0.5697(4) 0.0796(18) Uani 1 1 d . . .
O4 O 0.3899(6) 0.7929(4) 0.3881(4) 0.0807(18) Uani 1 1 d . . .
N1 N 0.6303(7) 0.9905(5) 0.6591(5) 0.0686(19) Uani 1 1 d . . .
H1A H 0.6386 1.0664 0.6584 0.082 Uiso 1 1 calc R . .
H1B H 0.5647 0.9646 0.7009 0.082 Uiso 1 1 calc R . .
Si1 Si 1.1100(3) 1.21264(19) 0.95560(19) 0.0758(9) Uani 1 1 d . . .
O7 O 1.2867(7) 1.2287(5) 0.9896(5) 0.091(2) Uani 1 1 d . . .
O5 O 1.0069(8) 1.1774(5) 1.0356(5) 0.0864(19) Uani 1 1 d . . .
O6 O 1.1225(7) 1.3406(4) 0.9444(5) 0.101(2) Uani 1 1 d . . .
C1 C 0.7860(9) 1.0017(7) 0.7022(6) 0.071(2) Uani 1 1 d . . .
H1C H 0.8592 1.0288 0.6584 0.085 Uiso 1 1 calc R . .
H1D H 0.7793 0.9219 0.7078 0.085 Uiso 1 1 calc R . .
C2 C 0.7736(10) 1.0378(9) 0.3478(7) 0.089(3) Uani 1 1 d . . .
H2A H 0.7146 0.9520 0.3200 0.134 Uiso 1 1 calc R . .
H2B H 0.8815 1.0609 0.3376 0.134 Uiso 1 1 calc R . .
H2C H 0.7250 1.0825 0.3167 0.134 Uiso 1 1 calc R . .
C3 C 1.0122(9) 1.0972(7) 0.8449(6) 0.072(2) Uani 1 1 d . . .
H3A H 1.0808 1.1122 0.7969 0.087 Uiso 1 1 calc R . .
H3B H 0.9999 1.0191 0.8578 0.087 Uiso 1 1 calc R . .
C4 C 0.7731(8) 1.0650(6) 0.4528(7) 0.070(2) Uani 1 1 d . . .
H4A H 0.8318 1.0265 0.4852 0.084 Uiso 1 1 calc R . .
H4B H 0.8261 1.1523 0.4799 0.084 Uiso 1 1 calc R . .
C5 C 0.3270(11) 0.6734(7) 0.3378(7) 0.083(3) Uani 1 1 d . . .
H5 H 0.3699 0.6255 0.3714 0.100 Uiso 1 1 calc R . .
C6 C 0.8532(9) 1.0885(6) 0.8013(6) 0.068(2) Uani 1 1 d . . .
H6A H 0.8619 1.1688 0.7958 0.082 Uiso 1 1 calc R . .
H6B H 0.7796 1.0622 0.8451 0.082 Uiso 1 1 calc R . .
C7 C 1.3327(13) 1.1318(9) 1.0013(9) 0.100(4) Uani 1 1 d . . .
H7 H 1.2377 1.0558 0.9902 0.121 Uiso 1 1 calc R . .
C8 C 0.7695(19) 0.7782(14) 0.4892(13) 0.150(6) Uani 1 1 d . . .
H8 H 0.8687 0.8491 0.5201 0.179 Uiso 1 1 calc R . .
C9 C 0.3625(16) 0.6832(11) 0.6173(12) 0.145(6) Uani 1 1 d . . .
H9 H 0.3790 0.6264 0.5652 0.174 Uiso 1 1 calc R . .
C10 C 0.7899(16) 0.7503(11) 0.3941(11) 0.145(5) Uani 1 1 d . . .
H10A H 0.6880 0.7011 0.3524 0.217 Uiso 1 1 calc R . .
H10B H 0.8571 0.7060 0.3902 0.217 Uiso 1 1 calc R . .
H10C H 0.8387 0.8242 0.3733 0.217 Uiso 1 1 calc R . .
C11 C 1.4186(17) 1.1663(11) 1.1039(11) 0.180(7) Uani 1 1 d . . .
H11A H 1.4922 1.2503 1.1199 0.270 Uiso 1 1 calc R . .
H11B H 1.4760 1.1159 1.1112 0.270 Uiso 1 1 calc R . .
H11C H 1.3432 1.1552 1.1472 0.270 Uiso 1 1 calc R . .
C12 C 1.2470(15) 1.4444(9) 0.9446(12) 0.145(6) Uani 1 1 d . . .
H12 H 1.3321 1.4604 0.9995 0.174 Uiso 1 1 calc R . .
C13 C 0.1543(12) 0.6253(9) 0.3254(10) 0.145(5) Uani 1 1 d . . .
H13A H 0.1246 0.6463 0.3872 0.218 Uiso 1 1 calc R . .
H13B H 0.1109 0.5382 0.3020 0.218 Uiso 1 1 calc R . .
H13C H 0.1131 0.6597 0.2788 0.218 Uiso 1 1 calc R . .
C14 C 1.0136(19) 1.2611(12) 1.1170(11) 0.119(4) Uani 1 1 d . . .
H14 H 1.0347 1.3385 1.0986 0.143 Uiso 1 1 calc R . .
C15 C 1.4306(17) 1.1193(11) 0.9297(8) 0.135(5) Uani 1 1 d . . .
H15A H 1.3644 1.0826 0.8658 0.202 Uiso 1 1 calc R . .
H15B H 1.4835 1.0687 0.9455 0.202 Uiso 1 1 calc R . .
H15C H 1.5086 1.1983 0.9303 0.202 Uiso 1 1 calc R . .
C16 C 0.3635(16) 0.6685(11) 0.2404(10) 0.158(6) Uani 1 1 d . . .
H16A H 0.2918 0.6902 0.2012 0.237 Uiso 1 1 calc R . .
H16B H 0.3518 0.5874 0.2108 0.237 Uiso 1 1 calc R . .
H16C H 0.4713 0.7246 0.2444 0.237 Uiso 1 1 calc R . .
C17 C 0.1987(17) 0.6073(10) 0.6089(12) 0.193(8) Uani 1 1 d . . .
H17A H 0.1899 0.5372 0.6335 0.289 Uiso 1 1 calc R . .
H17B H 0.1471 0.5814 0.5413 0.289 Uiso 1 1 calc R . .
H17C H 0.1485 0.6521 0.6462 0.289 Uiso 1 1 calc R . .
C21 C 0.771(3) 0.6967(16) 0.5431(14) 0.222(9) Uani 1 1 d . . .
H21A H 0.6752 0.6240 0.5206 0.333 Uiso 1 1 calc R . .
H21B H 0.7786 0.7318 0.6109 0.333 Uiso 1 1 calc R . .
H21C H 0.8619 0.6768 0.5357 0.333 Uiso 1 1 calc R . .
C20 C 1.309(3) 1.4477(17) 0.8624(13) 0.240(11) Uani 1 1 d . . .
H20A H 1.2282 1.4349 0.8081 0.360 Uiso 1 1 calc R . .
H20B H 1.3488 1.3848 0.8500 0.360 Uiso 1 1 calc R . .
H20C H 1.3953 1.5257 0.8706 0.360 Uiso 1 1 calc R . .
C18 C 1.122(3) 1.2824(16) 1.1951(13) 0.264(14) Uani 1 1 d . . .
H18A H 1.1150 1.3413 1.2476 0.395 Uiso 1 1 calc R . .
H18B H 1.2269 1.3134 1.1793 0.395 Uiso 1 1 calc R . .
H18C H 1.1041 1.2079 1.2151 0.395 Uiso 1 1 calc R . .
C19 C 0.870(3) 1.2248(14) 1.1428(14) 0.212(9) Uani 1 1 d . . .
H19A H 0.8453 1.1480 1.1598 0.318 Uiso 1 1 calc R . .
H19B H 0.7908 1.2160 1.0889 0.318 Uiso 1 1 calc R . .
H19C H 0.8716 1.2845 1.1981 0.318 Uiso 1 1 calc R . .
C22 C 1.188(3) 1.5440(12) 0.9630(16) 0.270(12) Uani 1 1 d . . .
H22A H 1.2747 1.6213 0.9699 0.405 Uiso 1 1 calc R . .
H22B H 1.1450 1.5438 1.0221 0.405 Uiso 1 1 calc R . .
H22C H 1.1061 1.5308 0.9090 0.405 Uiso 1 1 calc R . .
C23 C 0.440(5) 0.670(3) 0.676(2) 0.53(4) Uani 1 1 d . . .
H23A H 0.5159 0.6442 0.6478 0.791 Uiso 1 1 calc R . .
H23B H 0.3757 0.6095 0.7059 0.791 Uiso 1 1 calc R . .
H23C H 0.4955 0.7459 0.7241 0.791 Uiso 1 1 calc R . .

loop_
_atom_site_aniso_label
_atom_site_aniso_U_11
_atom_site_aniso_U_22
_atom_site_aniso_U_33
_atom_site_aniso_U_23
_atom_site_aniso_U_13
_atom_site_aniso_U_12
Ti1 0.0557(8) 0.0466(7) 0.0696(11) 0.0175(7) 0.0118(7) 0.0160(5)
O2 0.081(4) 0.070(3) 0.092(4) 0.025(3) 0.022(3) 0.047(3)
O3 0.042(3) 0.054(2) 0.067(4) 0.019(2) 0.020(2) 0.0183(19)
O1 0.092(4) 0.062(3) 0.096(5) 0.040(3) 0.033(3) 0.030(3)
O4 0.083(4) 0.049(2) 0.094(4) 0.001(3) -0.005(3) 0.022(2)
N1 0.072(4) 0.068(4) 0.072(5) 0.022(3) 0.012(4) 0.033(3)
Si1 0.0846(17) 0.0589(12) 0.083(2) 0.0276(13) 0.0019(14) 0.0271(11)
O7 0.086(4) 0.073(3) 0.113(5) 0.037(4) 0.005(4) 0.029(3)
O5 0.131(5) 0.072(3) 0.058(4) 0.014(3) 0.020(4) 0.044(3)
O6 0.093(4) 0.064(3) 0.142(6) 0.047(4) -0.010(4) 0.027(3)
C1 0.066(5) 0.067(4) 0.077(6) 0.023(4) 0.005(5) 0.023(4)
C2 0.080(6) 0.123(7) 0.088(8) 0.044(6) 0.039(6) 0.051(5)
C3 0.078(6) 0.073(5) 0.073(6) 0.024(5) 0.018(5) 0.034(4)
C4 0.052(5) 0.059(4) 0.093(7) 0.015(4) 0.019(5) 0.016(3)
C5 0.106(7) 0.065(5) 0.077(7) 0.012(5) 0.016(6) 0.036(5)
C6 0.072(5) 0.060(4) 0.072(6) 0.016(4) 0.009(5) 0.027(4)
C7 0.105(8) 0.088(6) 0.109(9) 0.039(6) -0.014(7) 0.041(5)
C8 0.182(14) 0.161(12) 0.178(16) 0.062(13) 0.080(13) 0.128(11)
C9 0.163(12) 0.124(9) 0.198(15) 0.120(11) 0.074(11) 0.063(8)
C10 0.143(11) 0.126(9) 0.176(15) 0.003(10) 0.041(11) 0.079(8)
C11 0.171(13) 0.138(10) 0.235(18) 0.111(12) 0.011(13) 0.043(10)
C12 0.129(10) 0.093(7) 0.219(16) 0.083(10) -0.010(10) 0.042(7)
C13 0.098(9) 0.103(7) 0.185(13) 0.037(8) -0.018(8) -0.005(6)
C14 0.147(11) 0.120(9) 0.103(11) 0.040(9) 0.030(10) 0.059(8)
C15 0.207(14) 0.154(11) 0.096(10) 0.042(8) 0.055(10) 0.118(10)
C16 0.172(13) 0.143(11) 0.133(12) -0.032(10) 0.031(11) 0.066(9)
C17 0.196(14) 0.106(8) 0.274(19) 0.081(11) 0.137(15) 0.019(9)
C21 0.29(2) 0.176(15) 0.26(2) 0.047(17) 0.056(19) 0.156(16)
C20 0.34(3) 0.202(17) 0.21(2) 0.121(17) 0.12(2) 0.092(17)
C18 0.45(4) 0.167(15) 0.161(17) 0.001(14) -0.07(2) 0.16(2)
C19 0.31(3) 0.149(13) 0.21(2) 0.056(13) 0.11(2) 0.101(16)
C22 0.37(3) 0.106(10) 0.36(3) 0.105(16) 0.09(3) 0.098(14)
C23 0.52(6) 0.48(5) 0.40(4) 0.37(4) -0.06(4) -0.09(4)

loop_
_atom_type_symbol
_atom_type_description
_atom_type_scat_dispersion_real
_atom_type_scat_dispersion_imag
_atom_type_scat_source
C C 0.0033 0.0016 'International Tables Vol C Tables 4.2.6.8 and 6.1.1.4'
H H 0.0000 0.0000 'International Tables Vol C Tables 4.2.6.8 and 6.1.1.4'
N N 0.0061 0.0033 'International Tables Vol C Tables 4.2.6.8 and 6.1.1.4'
O O 0.0106 0.0060 'International Tables Vol C Tables 4.2.6.8 and 6.1.1.4'
Si Si 0.0817 0.0704 'International Tables Vol C Tables 4.2.6.8 and 6.1.1.4'
Ti Ti 0.2776 0.4457 'International Tables Vol C Tables 4.2.6.8 and 6.1.1.4'

loop_
_geom_angle_atom_site_label_1
_geom_angle_atom_site_label_2
_geom_angle_atom_site_label_3
_geom_angle
_geom_angle_site_symmetry_1
_geom_angle_site_symmetry_3
_geom_angle_publ_flag
O2 Ti1 O1 98.4(3) . . ?
O2 Ti1 O4 98.1(3) . . ?
O1 Ti1 O4 96.8(2) . . ?
O2 Ti1 O3 93.7(2) . . ?
O1 Ti1 O3 162.6(2) . . ?
O4 Ti1 O3 93.9(2) . . ?
O2 Ti1 O3 163.05(19) . 2_676 ?
O1 Ti1 O3 93.4(2) . 2_676 ?
O4 Ti1 O3 92.5(2) . 2_676 ?
O3 Ti1 O3 72.3(2) . 2_676 ?
O2 Ti1 N1 89.7(3) . . ?
O1 Ti1 N1 85.8(2) . . ?
O4 Ti1 N1 171.3(3) . . ?
O3 Ti1 N1 81.8(2) . . ?
O3 Ti1 N1 79.0(2) 2_676 . ?
O2 Ti1 Ti1 129.56(17) . 2_676 ?
O1 Ti1 Ti1 128.5(2) . 2_676 ?
O4 Ti1 Ti1 93.93(18) . 2_676 ?
O3 Ti1 Ti1 36.52(14) . 2_676 ?
O3 Ti1 Ti1 35.80(11) 2_676 2_676 ?
N1 Ti1 Ti1 78.07(17) . 2_676 ?
C8 O2 Ti1 175.3(9) . . ?
C4 O3 Ti1 126.9(5) . . ?
C4 O3 Ti1 124.0(4) . 2_676 ?
Ti1 O3 Ti1 107.68(19) . 2_676 ?
C9 O1 Ti1 155.1(8) . . ?
C5 O4 Ti1 133.2(6) . . ?
C1 N1 Ti1 121.9(5) . . ?
C1 N1 H1A 106.9 . . ?
Ti1 N1 H1A 106.9 . . ?
C1 N1 H1B 106.9 . . ?
Ti1 N1 H1B 106.9 . . ?
H1A N1 H1B 106.7 . . ?
O6 Si1 O5 108.0(4) . . ?
O6 Si1 O7 105.4(3) . . ?
O5 Si1 O7 111.3(4) . . ?
O6 Si1 C3 112.2(4) . . ?
O5 Si1 C3 107.3(4) . . ?
O7 Si1 C3 112.6(4) . . ?
C7 O7 Si1 124.6(5) . . ?
C14 O5 Si1 122.7(7) . . ?
C12 O6 Si1 133.0(7) . . ?
N1 C1 C6 114.1(7) . . ?
N1 C1 H1C 108.7 . . ?
C6 C1 H1C 108.7 . . ?
N1 C1 H1D 108.7 . . ?
C6 C1 H1D 108.7 . . ?
H1C C1 H1D 107.6 . . ?
C4 C2 H2A 109.5 . . ?
C4 C2 H2B 109.5 . . ?
H2A C2 H2B 109.5 . . ?
C4 C2 H2C 109.5 . . ?
H2A C2 H2C 109.5 . . ?
H2B C2 H2C 109.5 . . ?
C6 C3 Si1 115.5(6) . . ?
C6 C3 H3A 108.4 . . ?
Si1 C3 H3A 108.4 . . ?
C6 C3 H3B 108.4 . . ?
Si1 C3 H3B 108.4 . . ?
H3A C3 H3B 107.5 . . ?
O3 C4 C2 110.9(7) . . ?
O3 C4 H4A 109.5 . . ?
C2 C4 H4A 109.5 . . ?
O3 C4 H4B 109.5 . . ?
C2 C4 H4B 109.5 . . ?
H4A C4 H4B 108.0 . . ?
O4 C5 C16 107.9(8) . . ?
O4 C5 C13 109.3(9) . . ?
C16 C5 C13 106.4(9) . . ?
O4 C5 H5 111.1 . . ?
C16 C5 H5 111.1 . . ?
C13 C5 H5 111.1 . . ?
C3 C6 C1 113.2(7) . . ?
C3 C6 H6A 108.9 . . ?
C1 C6 H6A 108.9 . . ?
C3 C6 H6B 108.9 . . ?
C1 C6 H6B 108.9 . . ?
H6A C6 H6B 107.8 . . ?
O7 C7 C15 107.7(9) . . ?
O7 C7 C11 106.1(10) . . ?
C15 C7 C11 113.4(11) . . ?
O7 C7 H7 109.8 . . ?
C15 C7 H7 109.8 . . ?
C11 C7 H7 109.8 . . ?
O2 C8 C21 115.0(15) . . ?
O2 C8 C10 115.0(14) . . ?
C21 C8 C10 116.0(14) . . ?
O2 C8 H8 102.6 . . ?
C21 C8 H8 102.6 . . ?
C10 C8 H8 102.6 . . ?
C23 C9 O1 131(2) . . ?
C23 C9 C17 112.2(18) . . ?
O1 C9 C17 115.2(14) . . ?
C23 C9 H9 93.8 . . ?
O1 C9 H9 93.8 . . ?
C17 C9 H9 93.8 . . ?
C8 C10 H10A 109.5 . . ?
C8 C10 H10B 109.5 . . ?
H10A C10 H10B 109.5 . . ?
C8 C10 H10C 109.5 . . ?
H10A C10 H10C 109.5 . . ?
H10B C10 H10C 109.5 . . ?
C7 C11 H11A 109.5 . . ?
C7 C11 H11B 109.5 . . ?
H11A C11 H11B 109.5 . . ?
C7 C11 H11C 109.5 . . ?
H11A C11 H11C 109.5 . . ?
H11B C11 H11C 109.5 . . ?
C20 C12 O6 116.9(15) . . ?
C20 C12 C22 108.5(14) . . ?
O6 C12 C22 106.0(13) . . ?
C20 C12 H12 108.4 . . ?
O6 C12 H12 108.4 . . ?
C22 C12 H12 108.4 . . ?
C5 C13 H13A 109.5 . . ?
C5 C13 H13B 109.5 . . ?
H13A C13 H13B 109.5 . . ?
C5 C13 H13C 109.5 . . ?
H13A C13 H13C 109.5 . . ?
H13B C13 H13C 109.5 . . ?
C18 C14 C19 108.1(17) . . ?
C18 C14 O5 116.9(16) . . ?
C19 C14 O5 108.5(14) . . ?
C18 C14 H14 107.7 . . ?
C19 C14 H14 107.7 . . ?
O5 C14 H14 107.7 . . ?
C7 C15 H15A 109.5 . . ?
C7 C15 H15B 109.5 . . ?
H15A C15 H15B 109.5 . . ?
C7 C15 H15C 109.5 . . ?
H15A C15 H15C 109.5 . . ?
H15B C15 H15C 109.5 . . ?
C5 C16 H16A 109.5 . . ?
C5 C16 H16B 109.5 . . ?
H16A C16 H16B 109.5 . . ?
C5 C16 H16C 109.5 . . ?
H16A C16 H16C 109.5 . . ?
H16B C16 H16C 109.5 . . ?
C9 C17 H17A 109.5 . . ?
C9 C17 H17B 109.5 . . ?
H17A C17 H17B 109.5 . . ?
C9 C17 H17C 109.5 . . ?
H17A C17 H17C 109.5 . . ?
H17B C17 H17C 109.5 . . ?
C8 C21 H21A 109.5 . . ?
C8 C21 H21B 109.5 . . ?
H21A C21 H21B 109.5 . . ?
C8 C21 H21C 109.5 . . ?
H21A C21 H21C 109.5 . . ?
H21B C21 H21C 109.5 . . ?
C12 C20 H20A 109.5 . . ?
C12 C20 H20B 109.5 . . ?
H20A C20 H20B 109.5 . . ?
C12 C20 H20C 109.5 . . ?
H20A C20 H20C 109.5 . . ?
H20B C20 H20C 109.5 . . ?
C14 C18 H18A 109.5 . . ?
C14 C18 H18B 109.5 . . ?
H18A C18 H18B 109.5 . . ?
C14 C18 H18C 109.5 . . ?
H18A C18 H18C 109.5 . . ?
H18B C18 H18C 109.5 . . ?
C14 C19 H19A 109.5 . . ?
C14 C19 H19B 109.5 . . ?
H19A C19 H19B 109.5 . . ?
C14 C19 H19C 109.5 . . ?
H19A C19 H19C 109.5 . . ?
H19B C19 H19C 109.5 . . ?
C12 C22 H22A 109.5 . . ?
C12 C22 H22B 109.5 . . ?
H22A C22 H22B 109.5 . . ?
C12 C22 H22C 109.5 . . ?
H22A C22 H22C 109.5 . . ?
H22B C22 H22C 109.5 . . ?
C9 C23 H23A 109.5 . . ?
C9 C23 H23B 109.5 . . ?
H23A C23 H23B 109.5 . . ?
C9 C23 H23C 109.5 . . ?
H23A C23 H23C 109.5 . . ?
H23B C23 H23C 109.5 . . ?

loop_
_geom_bond_atom_site_label_1
_geom_bond_atom_site_label_2
_geom_bond_distance
_geom_bond_site_symmetry_2
_geom_bond_publ_flag
Ti1 O2 1.778(6) . ?
Ti1 O1 1.783(5) . ?
Ti1 O4 1.828(6) . ?
Ti1 O3 2.015(4) . ?
Ti1 O3 2.050(5) 2_676 ?
Ti1 N1 2.298(6) . ?
Ti1 Ti1 3.282(3) 2_676 ?
O2 C8 1.360(14) . ?
O3 C4 1.403(8) . ?
O3 Ti1 2.050(5) 2_676 ?
O1 C9 1.317(11) . ?
O4 C5 1.394(9) . ?
N1 C1 1.474(10) . ?
N1 H1A 0.9200 . ?
N1 H1B 0.9200 . ?
Si1 O6 1.591(6) . ?
Si1 O5 1.601(7) . ?
Si1 O7 1.608(7) . ?
Si1 C3 1.823(8) . ?
O7 C7 1.456(11) . ?
O5 C14 1.397(14) . ?
O6 C12 1.381(12) . ?
C1 C6 1.532(11) . ?
C1 H1C 0.9900 . ?
C1 H1D 0.9900 . ?
C2 C4 1.492(11) . ?
C2 H2A 0.9800 . ?
C2 H2B 0.9800 . ?
C2 H2C 0.9800 . ?
C3 C6 1.516(11) . ?
C3 H3A 0.9900 . ?
C3 H3B 0.9900 . ?
C4 H4A 0.9900 . ?
C4 H4B 0.9900 . ?
C5 C16 1.477(14) . ?
C5 C13 1.482(13) . ?
C5 H5 1.0000 . ?
C6 H6A 0.9900 . ?
C6 H6B 0.9900 . ?
C7 C15 1.476(15) . ?
C7 C11 1.513(15) . ?
C7 H7 1.0000 . ?
C8 C21 1.391(19) . ?
C8 C10 1.403(16) . ?
C8 H8 1.0000 . ?
C9 C23 1.13(3) . ?
C9 C17 1.451(18) . ?
C9 H9 1.0000 . ?
C10 H10A 0.9800 . ?
C10 H10B 0.9800 . ?
C10 H10C 0.9800 . ?
C11 H11A 0.9800 . ?
C11 H11B 0.9800 . ?
C11 H11C 0.9800 . ?
C12 C20 1.38(2) . ?
C12 C22 1.53(2) . ?
C12 H12 1.0000 . ?
C13 H13A 0.9800 . ?
C13 H13B 0.9800 . ?
C13 H13C 0.9800 . ?
C14 C18 1.36(2) . ?
C14 C19 1.37(2) . ?
C14 H14 1.0000 . ?
C15 H15A 0.9800 . ?
C15 H15B 0.9800 . ?
C15 H15C 0.9800 . ?
C16 H16A 0.9800 . ?
C16 H16B 0.9800 . ?
C16 H16C 0.9800 . ?
C17 H17A 0.9800 . ?
C17 H17B 0.9800 . ?
C17 H17C 0.9800 . ?
C21 H21A 0.9800 . ?
C21 H21B 0.9800 . ?
C21 H21C 0.9800 . ?
C20 H20A 0.9800 . ?
C20 H20B 0.9800 . ?
C20 H20C 0.9800 . ?
C18 H18A 0.9800 . ?
C18 H18B 0.9800 . ?
C18 H18C 0.9800 . ?
C19 H19A 0.9800 . ?
C19 H19B 0.9800 . ?
C19 H19C 0.9800 . ?
C22 H22A 0.9800 . ?
C22 H22B 0.9800 . ?
C22 H22C 0.9800 . ?
C23 H23A 0.9800 . ?
C23 H23B 0.9800 . ?
C23 H23C 0.9800 . ?

loop_
_geom_hbond_atom_site_label_D
_geom_hbond_atom_site_label_H
_geom_hbond_atom_site_label_A
_geom_hbond_distance_DH
_geom_hbond_distance_HA
_geom_hbond_distance_DA
_geom_hbond_angle_DHA
_geom_hbond_site_symmetry_A
N1 H1A O4 0.92 2.08 2.966(8) 160.8 2_676

loop_
_geom_torsion_atom_site_label_1
_geom_torsion_atom_site_label_2
_geom_torsion_atom_site_label_3
_geom_torsion_atom_site_label_4
_geom_torsion
_geom_torsion_site_symmetry_1
_geom_torsion_site_symmetry_2
_geom_torsion_site_symmetry_3
_geom_torsion_site_symmetry_4
_geom_torsion_publ_flag
O1 Ti1 O2 C8 85(10) . . . . ?
O4 Ti1 O2 C8 -13(10) . . . . ?
O3 Ti1 O2 C8 -107(10) . . . . ?
O3 Ti1 O2 C8 -141(10) 2_676 . . . ?
N1 Ti1 O2 C8 171(10) . . . . ?
Ti1 Ti1 O2 C8 -115(10) 2_676 . . . ?
O2 Ti1 O3 C4 -3.6(6) . . . . ?
O1 Ti1 O3 C4 130.6(9) . . . . ?
O4 Ti1 O3 C4 -102.0(6) . . . . ?
O3 Ti1 O3 C4 166.7(7) 2_676 . . . ?
N1 Ti1 O3 C4 85.6(6) . . . . ?
Ti1 Ti1 O3 C4 166.7(7) 2_676 . . . ?
O2 Ti1 O3 Ti1 -170.2(3) . . . 2_676 ?
O1 Ti1 O3 Ti1 -36.1(9) . . . 2_676 ?
O4 Ti1 O3 Ti1 91.4(3) . . . 2_676 ?
O3 Ti1 O3 Ti1 0.0 2_676 . . 2_676 ?
N1 Ti1 O3 Ti1 -81.0(3) . . . 2_676 ?
O2 Ti1 O1 C9 10(2) . . . . ?
O4 Ti1 O1 C9 109(2) . . . . ?
O3 Ti1 O1 C9 -123(2) . . . . ?
O3 Ti1 O1 C9 -158(2) 2_676 . . . ?
N1 Ti1 O1 C9 -79(2) . . . . ?
Ti1 Ti1 O1 C9 -150(2) 2_676 . . . ?
O2 Ti1 O4 C5 54.9(8) . . . . ?
O1 Ti1 O4 C5 -44.7(8) . . . . ?
O3 Ti1 O4 C5 149.2(8) . . . . ?
O3 Ti1 O4 C5 -138.4(8) 2_676 . . . ?
N1 Ti1 O4 C5 -151.0(13) . . . . ?
Ti1 Ti1 O4 C5 -174.2(7) 2_676 . . . ?
O2 Ti1 N1 C1 3.8(5) . . . . ?
O1 Ti1 N1 C1 102.3(5) . . . . ?
O4 Ti1 N1 C1 -150.5(14) . . . . ?
O3 Ti1 N1 C1 -89.9(5) . . . . ?
O3 Ti1 N1 C1 -163.4(5) 2_676 . . . ?
Ti1 Ti1 N1 C1 -126.9(5) 2_676 . . . ?
O6 Si1 O7 C7 -174.7(8) . . . . ?
O5 Si1 O7 C7 68.5(9) . . . . ?
C3 Si1 O7 C7 -52.1(9) . . . . ?
O6 Si1 O5 C14 -36.3(10) . . . . ?
O7 Si1 O5 C14 78.9(9) . . . . ?
C3 Si1 O5 C14 -157.4(9) . . . . ?
O5 Si1 O6 C12 129.9(12) . . . . ?
O7 Si1 O6 C12 10.9(13) . . . . ?
C3 Si1 O6 C12 -112.0(12) . . . . ?
Ti1 N1 C1 C6 178.0(4) . . . . ?
O6 Si1 C3 C6 -53.4(7) . . . . ?
O5 Si1 C3 C6 65.0(6) . . . . ?
O7 Si1 C3 C6 -172.1(5) . . . . ?
Ti1 O3 C4 C2 99.3(8) . . . . ?
Ti1 O3 C4 C2 -96.0(7) 2_676 . . . ?
Ti1 O4 C5 C16 -134.2(8) . . . . ?
Ti1 O4 C5 C13 110.6(9) . . . . ?
Si1 C3 C6 C1 172.5(5) . . . . ?
N1 C1 C6 C3 179.1(6) . . . . ?
Si1 O7 C7 C15 115.0(9) . . . . ?
Si1 O7 C7 C11 -123.2(9) . . . . ?
Ti1 O2 C8 C21 -98(10) . . . . ?
Ti1 O2 C8 C10 41(11) . . . . ?
Ti1 O1 C9 C23 40(6) . . . . ?
Ti1 O1 C9 C17 -154.6(12) . . . . ?
Si1 O6 C12 C20 76.8(17) . . . . ?
Si1 O6 C12 C22 -162.2(11) . . . . ?
Si1 O5 C14 C18 -88.4(16) . . . . ?
Si1 O5 C14 C19 149.0(12) . . . . ?

loop_
_cod_changelog_entry_id
_cod_changelog_entry_author
_cod_changelog_entry_date
_cod_changelog_entry_text
1 'Vaitkus, Antanas' 2022-05-07T03:05:00+03:00
;
 Removed the '&#x00A5;' sequences from the value of
 the '_exptl_absorpt_correction_type' data item.
;
